data_4316217
loop_
_publ_author_name
'Araminta E. W. Ledger'
'Aitor Moreno'
'Charles E. Ellul'
'Mary F. Mahon'
'Paul S. Pregosin'
'Michael K. Whittlesey'
'Jonathan M. J. Williams'

_publ_section_title
;
 Pincer Phosphine Complexes of Ruthenium: Formation of Ru(P-O-P)(PPh3)HCl
 (P-O-P = xantphos, DPEphos, (Ph2PCH2CH2)2O) and Ru(dppf)(PPh3)HCl and
 Characterization of Cationic Dioxygen, Dihydrogen, Dinitrogen, and Arene
 Coordinated Phosphine Products
;
_journal_name_full 'Inorganic Chemistry'
_journal_page_first 7244
_journal_page_last 7256
_journal_paper_doi 10.1021/ic100438d
_journal_volume 49
_journal_year 2010
_chemical_formula_sum 'C56 H48 Cl5 O P3 Ru'
_chemical_formula_weight 1108.17
_chemical_name_systematic
;
 ?
;
_space_group_IT_number 14
_symmetry_cell_setting monoclinic
_symmetry_space_group_name_Hall '-P 2yab'
_symmetry_space_group_name_H-M 'P 1 21/a 1'
_atom_sites_solution_hydrogens geom
_atom_sites_solution_primary direct
_atom_sites_solution_secondary difmap
_audit_creation_method SHELXL-97
_cell_angle_alpha 90.00
_cell_angle_beta 109.006(1)
_cell_angle_gamma 90.00
_cell_formula_units_Z 4
_cell_length_a 12.0690(1)
_cell_length_b 36.7400(3)
_cell_length_c 12.1330(1)
_cell_measurement_reflns_used 50270
_cell_measurement_temperature 150(2)
_cell_measurement_theta_max 27.485
_cell_measurement_theta_min 2.910
_cell_volume 5086.66(8)
_computing_cell_refinement 'HKL Scalepack (Otwinowski & Minor 1997)'
_computing_data_collection 'Collect (Bruker AXS BV, 1997-2004)'
_computing_data_reduction 'Denzo & Scalepack (Otwinowski & Minor, 1997)'
_computing_molecular_graphics 'ORTEX (P.McArdle, 1995)'
_computing_publication_material 'SHELXL-97/2 (Sheldrick,1997)'
_computing_structure_refinement 'SHELXL-97 (Sheldrick, 1997)'
_computing_structure_solution 'SHELXS-97 (Sheldrick, 1990)'
_diffrn_ambient_temperature 150(2)
_diffrn_measured_fraction_theta_full 0.986
_diffrn_measured_fraction_theta_max 0.986
_diffrn_measurement_device_type '95mm CCD camera on \k-goniostat'
_diffrn_measurement_method CCD
_diffrn_radiation_monochromator graphite
_diffrn_radiation_source 'fine-focus sealed tube'
_diffrn_radiation_type MoK\a
_diffrn_radiation_wavelength 0.71073
_diffrn_reflns_av_R_equivalents 0.0656
_diffrn_reflns_av_sigmaI/netI 0.0476
_diffrn_reflns_limit_h_max 15
_diffrn_reflns_limit_h_min -15
_diffrn_reflns_limit_k_max 47
_diffrn_reflns_limit_k_min -47
_diffrn_reflns_limit_l_max 15
_diffrn_reflns_limit_l_min -15
_diffrn_reflns_number 50533
_diffrn_reflns_theta_full 27.48
_diffrn_reflns_theta_max 27.48
_diffrn_reflns_theta_min 3.55
_exptl_absorpt_coefficient_mu 0.705
_exptl_absorpt_correction_T_max 0.94
_exptl_absorpt_correction_T_min 0.88
_exptl_absorpt_correction_type multi-scan
_exptl_absorpt_process_details
;
multi-scan from symmetry-related measurements 
 Sortav (Blessing 1995)
;
_exptl_crystal_colour Yellow
_exptl_crystal_density_diffrn 1.447
_exptl_crystal_density_method 'not measured'
_exptl_crystal_description Tabloid
_exptl_crystal_F_000 2264
_exptl_crystal_size_max 0.32
_exptl_crystal_size_mid 0.20
_exptl_crystal_size_min 0.12
_refine_diff_density_max 1.624
_refine_diff_density_min -1.343
_refine_diff_density_rms 0.096
_refine_ls_extinction_method none
_refine_ls_goodness_of_fit_ref 1.018
_refine_ls_hydrogen_treatment mixed
_refine_ls_matrix_type full
_refine_ls_number_parameters 614
_refine_ls_number_reflns 11498
_refine_ls_number_restraints 1
_refine_ls_restrained_S_all 1.018
_refine_ls_R_factor_all 0.0588
_refine_ls_R_factor_gt 0.0432
_refine_ls_shift/su_max 0.001
_refine_ls_shift/su_mean 0.000
_refine_ls_structure_factor_coef Fsqd
_refine_ls_weighting_details 'calc w=1/[\s^2^(Fo^2^)+(0.0499P)^2^+7.6206P] where P=(Fo^2^+2Fc^2^)/3'
_refine_ls_weighting_scheme calc
_refine_ls_wR_factor_gt 0.1038
_refine_ls_wR_factor_ref 0.1126
_reflns_number_gt 9373
_reflns_number_total 11498
_reflns_threshold_expression >2sigma(I)
_cod_data_source_file ic100438d_si_001_2.cif
_cod_data_source_block k08mkw42
_cod_depositor_comments
;
The following automatic conversions were performed:

'_symmetry_cell_setting' value 'Monoclinic' changed to 'monoclinic'
according to the built-in table from CIF Core dictionary named
'cif_core.dic' version 2.4.1 from
2010-06-29.

'_exptl_absorpt_correction_type' value 'Multi-Scan'
changed to 'multi-scan' according to the built-in table from CIF Core
dictionary named 'cif_core.dic' version 2.4.1 from 2010-06-29.

Automatic conversion script
Id: cif_fix_values 1646 2011-03-28 12:23:43Z adriana 
;
_cod_original_cell_volume 5086.66(7)
_cod_database_code 4316217

loop_
_symmetry_equiv_pos_as_xyz
'x, y, z'
'-x+1/2, y+1/2, -z'
'-x, -y, -z'
'x-1/2, -y-1/2, z'

loop_
_atom_site_label
_atom_site_type_symbol
_atom_site_fract_x
_atom_site_fract_y
_atom_site_fract_z
_atom_site_U_iso_or_equiv
_atom_site_adp_type
_atom_site_occupancy
_atom_site_symmetry_multiplicity
_atom_site_calc_flag
_atom_site_refinement_flags
_atom_site_disorder_assembly
_atom_site_disorder_group
Ru1 Ru 0.782118(17) 0.100476(6) 0.620488(18) 0.01654(7) Uani 1 1 d D . .
Cl1 Cl 0.70215(6) 0.046978(18) 0.48986(6) 0.02571(15) Uani 1 1 d . . .
Cl2 Cl 1.1704(3) 0.18770(13) 0.8344(4) 0.0608(9) Uani 0.55 1 d P A 1
Cl2A Cl 1.1777(8) 0.1897(2) 0.8780(7) 0.136(3) Uani 0.45 1 d P A 2
Cl3 Cl 1.27887(12) 0.11783(4) 0.90676(13) 0.0807(4) Uani 1 1 d . A .
Cl4 Cl 1.59682(16) 0.27187(6) 1.17555(19) 0.1274(7) Uani 1 1 d . B .
Cl5 Cl 1.3662(2) 0.26520(8) 1.1728(3) 0.0833(8) Uani 0.50 1 d P B 1
Cl5A Cl 1.3786(3) 0.23596(13) 1.0780(3) 0.1185(14) Uani 0.50 1 d P B 2
P1 P 0.84388(6) 0.062188(19) 0.78235(6) 0.01799(14) Uani 1 1 d . . .
P2 P 0.80271(6) 0.140246(18) 0.48293(6) 0.01772(14) Uani 1 1 d . . .
P3 P 0.61123(6) 0.120505(18) 0.62983(6) 0.01687(14) Uani 1 1 d . . .
O1 O 0.95915(16) 0.08264(5) 0.61708(17) 0.0222(4) Uani 1 1 d . . .
C1 C 0.9526(2) 0.03444(7) 0.7429(2) 0.0194(5) Uani 1 1 d . . .
C2 C 0.9826(2) -0.00101(8) 0.7842(2) 0.0228(6) Uani 1 1 d . . .
H2 H 0.9528 -0.0107 0.8416 0.027 Uiso 1 1 calc R . .
C3 C 1.0553(3) -0.02221(8) 0.7423(3) 0.0259(6) Uani 1 1 d . . .
H3 H 1.0762 -0.0461 0.7721 0.031 Uiso 1 1 calc R . .
C4 C 1.0975(2) -0.00862(8) 0.6572(3) 0.0249(6) Uani 1 1 d . . .
H4 H 1.1464 -0.0233 0.6279 0.030 Uiso 1 1 calc R . .
C5 C 1.0681(2) 0.02655(8) 0.6145(2) 0.0225(6) Uani 1 1 d . . .
H5 H 1.0960 0.0359 0.5554 0.027 Uiso 1 1 calc R . .
C6 C 0.9981(2) 0.04756(7) 0.6592(2) 0.0192(5) Uani 1 1 d . . .
C7 C 1.0222(2) 0.10579(7) 0.5666(2) 0.0215(6) Uani 1 1 d . . .
C8 C 1.1424(2) 0.10318(8) 0.5903(3) 0.0253(6) Uani 1 1 d . . .
H8 H 1.1869 0.0856 0.6440 0.030 Uiso 1 1 calc R . .
C9 C 1.1965(3) 0.12665(8) 0.5343(3) 0.0297(7) Uani 1 1 d . . .
H9 H 1.2787 0.1251 0.5495 0.036 Uiso 1 1 calc R . .
C10 C 1.1316(3) 0.15247(8) 0.4563(3) 0.0305(7) Uani 1 1 d . . .
H10 H 1.1686 0.1678 0.4156 0.037 Uiso 1 1 calc R . .
C11 C 1.0133(3) 0.15579(8) 0.4381(3) 0.0274(6) Uani 1 1 d . . .
H11 H 0.9696 0.1739 0.3860 0.033 Uiso 1 1 calc R . .
C12 C 0.9565(2) 0.13299(8) 0.4950(2) 0.0214(5) Uani 1 1 d . . .
C13 C 0.7985(2) 0.18868(7) 0.5152(2) 0.0209(5) Uani 1 1 d . . .
C14 C 0.8966(3) 0.20668(8) 0.5880(3) 0.0282(6) Uani 1 1 d . . .
H14 H 0.9700 0.1945 0.6136 0.034 Uiso 1 1 calc R . .
C15 C 0.8887(3) 0.24217(9) 0.6235(3) 0.0391(8) Uani 1 1 d . . .
H15 H 0.9568 0.2541 0.6724 0.047 Uiso 1 1 calc R . .
C16 C 0.7828(3) 0.26034(9) 0.5883(3) 0.0389(8) Uani 1 1 d . . .
H16 H 0.7777 0.2846 0.6135 0.047 Uiso 1 1 calc R . .
C17 C 0.6842(3) 0.24294(8) 0.5160(3) 0.0353(7) Uani 1 1 d . . .
H17 H 0.6111 0.2553 0.4917 0.042 Uiso 1 1 calc R . .
C18 C 0.6916(3) 0.20746(8) 0.4789(3) 0.0270(6) Uani 1 1 d . . .
H18 H 0.6236 0.1959 0.4285 0.032 Uiso 1 1 calc R . .
C19 C 0.7348(2) 0.13830(8) 0.3234(2) 0.0243(6) Uani 1 1 d . . .
C20 C 0.7125(3) 0.10412(9) 0.2716(3) 0.0314(7) Uani 1 1 d . . .
H20 H 0.7326 0.0829 0.3187 0.038 Uiso 1 1 calc R . .
C21 C 0.6611(3) 0.10067(10) 0.1514(3) 0.0385(8) Uani 1 1 d . . .
H21 H 0.6469 0.0772 0.1170 0.046 Uiso 1 1 calc R . .
C22 C 0.6312(4) 0.13094(12) 0.0830(3) 0.0506(10) Uani 1 1 d . . .
H22 H 0.5936 0.1286 0.0013 0.061 Uiso 1 1 calc R . .
C23 C 0.6557(4) 0.16494(12) 0.1330(3) 0.0598(12) Uani 1 1 d . . .
H23 H 0.6363 0.1860 0.0853 0.072 Uiso 1 1 calc R . .
C24 C 0.7085(3) 0.16863(10) 0.2522(3) 0.0412(8) Uani 1 1 d . . .
H24 H 0.7269 0.1922 0.2854 0.049 Uiso 1 1 calc R . .
C25 C 0.7599(2) 0.02660(7) 0.8267(2) 0.0216(6) Uani 1 1 d . . .
C26 C 0.7724(3) 0.01952(9) 0.9426(3) 0.0282(6) Uani 1 1 d . . .
H26 H 0.8243 0.0339 1.0024 0.034 Uiso 1 1 calc R . .
C27 C 0.7095(3) -0.00857(9) 0.9719(3) 0.0330(7) Uani 1 1 d . . .
H27 H 0.7191 -0.0134 1.0514 0.040 Uiso 1 1 calc R . .
C28 C 0.6331(3) -0.02944(9) 0.8851(3) 0.0355(7) Uani 1 1 d . . .
H28 H 0.5907 -0.0487 0.9050 0.043 Uiso 1 1 calc R . .
C29 C 0.6185(3) -0.02225(8) 0.7687(3) 0.0317(7) Uani 1 1 d . . .
H29 H 0.5651 -0.0363 0.7091 0.038 Uiso 1 1 calc R . .
C30 C 0.6821(3) 0.00559(8) 0.7394(3) 0.0256(6) Uani 1 1 d . . .
H30 H 0.6724 0.0103 0.6598 0.031 Uiso 1 1 calc R . .
C31 C 0.9282(2) 0.08272(8) 0.9221(2) 0.0220(6) Uani 1 1 d . . .
C32 C 0.8800(3) 0.11223(9) 0.9626(3) 0.0345(7) Uani 1 1 d . . .
H32 H 0.8062 0.1216 0.9163 0.041 Uiso 1 1 calc R . .
C33 C 0.9387(3) 0.12803(11) 1.0697(3) 0.0470(9) Uani 1 1 d . . .
H33 H 0.9048 0.1480 1.0967 0.056 Uiso 1 1 calc R . .
C34 C 1.0468(3) 0.11456(11) 1.1373(3) 0.0413(8) Uani 1 1 d . . .
H34 H 1.0864 0.1251 1.2111 0.050 Uiso 1 1 calc R . .
C35 C 1.0969(3) 0.08591(9) 1.0976(3) 0.0342(7) Uani 1 1 d . . .
H35 H 1.1718 0.0771 1.1432 0.041 Uiso 1 1 calc R . .
C36 C 1.0378(3) 0.06972(8) 0.9903(2) 0.0259(6) Uani 1 1 d . . .
H36 H 1.0724 0.0498 0.9636 0.031 Uiso 1 1 calc R . .
C37 C 0.5217(2) 0.08611(7) 0.6717(2) 0.0195(5) Uani 1 1 d . . .
C38 C 0.4392(2) 0.06508(8) 0.5887(3) 0.0247(6) Uani 1 1 d . . .
H38 H 0.4270 0.0689 0.5081 0.030 Uiso 1 1 calc R . .
C39 C 0.3749(3) 0.03864(8) 0.6230(3) 0.0310(7) Uani 1 1 d . . .
H39 H 0.3190 0.0245 0.5658 0.037 Uiso 1 1 calc R . .
C40 C 0.3917(3) 0.03281(8) 0.7398(3) 0.0318(7) Uani 1 1 d . . .
H40 H 0.3469 0.0149 0.7630 0.038 Uiso 1 1 calc R . .
C41 C 0.4740(3) 0.05324(8) 0.8230(3) 0.0288(6) Uani 1 1 d . . .
H41 H 0.4859 0.0493 0.9035 0.035 Uiso 1 1 calc R . .
C42 C 0.5391(2) 0.07932(8) 0.7893(3) 0.0236(6) Uani 1 1 d . . .
H42 H 0.5965 0.0928 0.8471 0.028 Uiso 1 1 calc R . .
C43 C 0.5078(2) 0.13771(7) 0.4912(2) 0.0195(5) Uani 1 1 d . . .
C44 C 0.4968(2) 0.11837(8) 0.3887(2) 0.0260(6) Uani 1 1 d . . .
H44 H 0.5407 0.0967 0.3923 0.031 Uiso 1 1 calc R . .
C45 C 0.4222(3) 0.13057(10) 0.2816(3) 0.0338(7) Uani 1 1 d . . .
H45 H 0.4137 0.1168 0.2131 0.041 Uiso 1 1 calc R . .
C46 C 0.3607(3) 0.16259(10) 0.2747(3) 0.0334(7) Uani 1 1 d . . .
H46 H 0.3110 0.1711 0.2013 0.040 Uiso 1 1 calc R . .
C47 C 0.3715(2) 0.18227(9) 0.3747(3) 0.0290(6) Uani 1 1 d . . .
H47 H 0.3293 0.2044 0.3699 0.035 Uiso 1 1 calc R . .
C48 C 0.4439(2) 0.16988(8) 0.4825(2) 0.0232(6) Uani 1 1 d . . .
H48 H 0.4500 0.1835 0.5508 0.028 Uiso 1 1 calc R . .
C49 C 0.6080(2) 0.15808(7) 0.7299(2) 0.0214(5) Uani 1 1 d . . .
C50 C 0.5113(3) 0.16350(8) 0.7681(2) 0.0251(6) Uani 1 1 d . . .
H50 H 0.4468 0.1472 0.7446 0.030 Uiso 1 1 calc R . .
C51 C 0.5096(3) 0.19276(8) 0.8406(3) 0.0307(7) Uani 1 1 d . . .
H51 H 0.4444 0.1961 0.8671 0.037 Uiso 1 1 calc R . .
C52 C 0.6022(3) 0.21693(8) 0.8741(3) 0.0354(7) Uani 1 1 d . . .
H52 H 0.6005 0.2369 0.9233 0.042 Uiso 1 1 calc R . .
C53 C 0.6973(3) 0.21194(9) 0.8359(3) 0.0361(7) Uani 1 1 d . . .
H53 H 0.7608 0.2286 0.8585 0.043 Uiso 1 1 calc R . .
C54 C 0.7004(3) 0.18268(8) 0.7648(3) 0.0275(6) Uani 1 1 d . . .
H54 H 0.7665 0.1794 0.7396 0.033 Uiso 1 1 calc R . .
C55 C 1.1501(4) 0.14357(11) 0.8773(4) 0.0516(10) Uani 1 1 d . . .
H55A H 1.0865 0.1316 0.8147 0.062 Uiso 0.55 1 calc PR A 1
H55B H 1.1263 0.1446 0.9480 0.062 Uiso 0.55 1 calc PR A 1
H55C H 1.0950 0.1365 0.8001 0.062 Uiso 0.45 1 calc PR A 2
H55D H 1.1123 0.1381 0.9366 0.062 Uiso 0.45 1 calc PR A 2
C56 C 1.4816(6) 0.24389(15) 1.1820(5) 0.139(3) Uani 1 1 d . . .
H56A H 1.4643 0.2259 1.1178 0.167 Uiso 0.50 1 calc PR B 1
H56B H 1.5071 0.2303 1.2564 0.167 Uiso 0.50 1 calc PR B 1
H56C H 1.5166 0.2201 1.2133 0.167 Uiso 0.50 1 calc PR B 2
H56D H 1.4510 0.2546 1.2412 0.167 Uiso 0.50 1 calc PR B 2
H1 H 0.855(3) 0.1299(9) 0.713(3) 0.068(13) Uiso 1 1 d D . .

loop_
_atom_site_aniso_label
_atom_site_aniso_U_11
_atom_site_aniso_U_22
_atom_site_aniso_U_33
_atom_site_aniso_U_23
_atom_site_aniso_U_13
_atom_site_aniso_U_12
Ru1 0.01428(11) 0.01488(11) 0.02099(12) 0.00172(8) 0.00649(8) 0.00100(8)
Cl1 0.0292(4) 0.0204(3) 0.0286(3) -0.0027(3) 0.0110(3) -0.0009(3)
Cl2 0.0453(13) 0.0410(17) 0.0790(17) 0.0209(13) -0.0031(12) -0.0050(11)
Cl2A 0.163(6) 0.037(2) 0.231(10) 0.000(5) 0.094(6) 0.000(3)
Cl3 0.0795(9) 0.0763(9) 0.0982(10) 0.0345(7) 0.0453(8) 0.0329(7)
Cl4 0.0965(12) 0.1109(14) 0.1489(17) 0.0222(12) 0.0044(11) -0.0429(11)
Cl5 0.0663(15) 0.0692(16) 0.121(2) 0.0297(16) 0.0404(15) 0.0260(13)
Cl5A 0.079(2) 0.174(4) 0.079(2) 0.041(2) -0.0061(16) -0.015(2)
P1 0.0167(3) 0.0171(3) 0.0206(3) 0.0012(3) 0.0067(3) 0.0019(3)
P2 0.0165(3) 0.0165(3) 0.0201(3) 0.0021(3) 0.0060(3) 0.0010(3)
P3 0.0147(3) 0.0159(3) 0.0203(3) -0.0013(3) 0.0060(3) 0.0001(2)
O1 0.0175(9) 0.0207(10) 0.0321(10) 0.0095(8) 0.0131(8) 0.0054(8)
C1 0.0182(13) 0.0193(13) 0.0202(13) -0.0004(10) 0.0055(10) 0.0021(10)
C2 0.0259(14) 0.0213(14) 0.0225(14) 0.0049(11) 0.0095(11) 0.0050(11)
C3 0.0302(15) 0.0188(13) 0.0282(15) 0.0018(11) 0.0086(12) 0.0066(12)
C4 0.0212(14) 0.0233(14) 0.0301(15) -0.0046(12) 0.0082(12) 0.0047(11)
C5 0.0194(13) 0.0248(14) 0.0240(14) -0.0011(11) 0.0083(11) 0.0002(11)
C6 0.0149(12) 0.0174(12) 0.0235(13) 0.0022(10) 0.0035(10) 0.0027(10)
C7 0.0194(13) 0.0219(14) 0.0257(14) 0.0015(11) 0.0107(11) -0.0004(11)
C8 0.0183(14) 0.0257(15) 0.0323(16) 0.0019(12) 0.0086(12) 0.0032(11)
C9 0.0195(14) 0.0285(15) 0.0449(18) -0.0015(14) 0.0155(13) -0.0014(12)
C10 0.0281(15) 0.0283(16) 0.0403(17) 0.0037(13) 0.0182(14) -0.0032(13)
C11 0.0269(15) 0.0262(15) 0.0320(16) 0.0082(12) 0.0136(13) 0.0019(12)
C12 0.0189(13) 0.0219(13) 0.0247(14) 0.0005(11) 0.0088(11) 0.0005(11)
C13 0.0248(14) 0.0173(12) 0.0233(13) 0.0017(10) 0.0116(11) -0.0003(11)
C14 0.0277(15) 0.0239(15) 0.0308(16) -0.0015(12) 0.0065(13) 0.0000(12)
C15 0.046(2) 0.0276(17) 0.0410(19) -0.0085(14) 0.0110(16) -0.0090(15)
C16 0.056(2) 0.0184(15) 0.050(2) -0.0034(14) 0.0273(18) -0.0009(14)
C17 0.0393(18) 0.0215(15) 0.053(2) 0.0076(14) 0.0260(16) 0.0074(13)
C18 0.0240(14) 0.0205(14) 0.0401(17) 0.0049(12) 0.0153(13) 0.0013(11)
C19 0.0207(13) 0.0302(15) 0.0212(14) 0.0016(12) 0.0058(11) 0.0038(12)
C20 0.0346(17) 0.0318(17) 0.0295(16) -0.0010(13) 0.0126(13) 0.0018(13)
C21 0.042(2) 0.044(2) 0.0291(17) -0.0107(15) 0.0105(15) 0.0015(16)
C22 0.054(2) 0.069(3) 0.0214(16) -0.0031(17) 0.0030(16) 0.019(2)
C23 0.091(3) 0.054(2) 0.0260(18) 0.0120(17) 0.007(2) 0.028(2)
C24 0.059(2) 0.0328(18) 0.0267(16) 0.0047(14) 0.0074(16) 0.0085(16)
C25 0.0212(13) 0.0194(13) 0.0267(14) 0.0048(11) 0.0113(11) 0.0028(11)
C26 0.0246(15) 0.0321(16) 0.0290(15) 0.0056(13) 0.0102(12) 0.0022(12)
C27 0.0342(17) 0.0358(17) 0.0345(17) 0.0132(14) 0.0187(14) 0.0032(14)
C28 0.0338(17) 0.0269(16) 0.053(2) 0.0088(15) 0.0238(16) -0.0007(13)
C29 0.0309(16) 0.0236(15) 0.0440(19) -0.0057(13) 0.0168(14) -0.0038(13)
C30 0.0288(15) 0.0204(14) 0.0313(15) 0.0009(12) 0.0148(12) 0.0010(12)
C31 0.0220(13) 0.0225(14) 0.0231(14) 0.0020(11) 0.0096(11) 0.0007(11)
C32 0.0274(16) 0.0384(18) 0.0344(17) -0.0103(14) 0.0058(13) 0.0052(14)
C33 0.042(2) 0.052(2) 0.044(2) -0.0230(18) 0.0108(17) 0.0063(17)
C34 0.0397(19) 0.053(2) 0.0278(17) -0.0127(16) 0.0062(15) -0.0057(17)
C35 0.0289(16) 0.0383(18) 0.0293(16) 0.0012(14) 0.0011(13) -0.0038(14)
C36 0.0261(15) 0.0251(15) 0.0254(14) 0.0021(12) 0.0070(12) 0.0034(12)
C37 0.0153(12) 0.0170(12) 0.0274(14) 0.0005(11) 0.0088(11) 0.0028(10)
C38 0.0213(14) 0.0205(13) 0.0327(15) -0.0016(12) 0.0091(12) 0.0020(11)
C39 0.0191(14) 0.0218(14) 0.050(2) -0.0040(13) 0.0088(13) -0.0013(11)
C40 0.0243(15) 0.0231(15) 0.053(2) 0.0082(14) 0.0198(14) 0.0018(12)
C41 0.0271(15) 0.0263(15) 0.0385(17) 0.0031(13) 0.0182(13) 0.0022(12)
C42 0.0210(13) 0.0207(13) 0.0299(15) -0.0015(11) 0.0095(12) 0.0015(11)
C43 0.0150(12) 0.0214(13) 0.0230(13) 0.0005(11) 0.0073(10) -0.0009(10)
C44 0.0187(14) 0.0297(15) 0.0287(15) -0.0008(12) 0.0063(12) 0.0022(12)
C45 0.0302(16) 0.046(2) 0.0227(15) -0.0037(14) 0.0059(13) 0.0027(14)
C46 0.0207(15) 0.051(2) 0.0254(15) 0.0089(14) 0.0029(12) 0.0068(14)
C47 0.0197(14) 0.0324(16) 0.0362(17) 0.0095(13) 0.0109(12) 0.0050(12)
C48 0.0192(13) 0.0253(14) 0.0270(14) 0.0031(11) 0.0102(11) 0.0022(11)
C49 0.0268(14) 0.0178(13) 0.0186(13) 0.0008(10) 0.0059(11) 0.0031(11)
C50 0.0292(15) 0.0223(14) 0.0246(14) 0.0017(11) 0.0099(12) 0.0058(12)
C51 0.0444(18) 0.0273(15) 0.0247(15) 0.0048(12) 0.0172(14) 0.0129(14)
C52 0.059(2) 0.0196(14) 0.0285(16) -0.0049(12) 0.0148(15) 0.0039(14)
C53 0.047(2) 0.0269(16) 0.0315(17) -0.0074(13) 0.0095(15) -0.0080(15)
C54 0.0305(16) 0.0243(14) 0.0277(15) -0.0023(12) 0.0094(13) -0.0031(12)
C55 0.057(2) 0.041(2) 0.061(3) 0.0053(19) 0.026(2) 0.0030(18)
C56 0.083(5) 0.099(5) 0.203(9) 0.056(6) 0.000(5) -0.019(4)

loop_
_atom_type_symbol
_atom_type_description
_atom_type_scat_dispersion_real
_atom_type_scat_dispersion_imag
_atom_type_scat_source
C C 0.0033 0.0016 'International Tables Vol C Tables 4.2.6.8 and 6.1.1.4'
H H 0.0000 0.0000 'International Tables Vol C Tables 4.2.6.8 and 6.1.1.4'
O O 0.0106 0.0060 'International Tables Vol C Tables 4.2.6.8 and 6.1.1.4'
P P 0.1023 0.0942 'International Tables Vol C Tables 4.2.6.8 and 6.1.1.4'
Ru Ru -1.2594 0.8363 'International Tables Vol C Tables 4.2.6.8 and 6.1.1.4'
Cl Cl 0.1484 0.1585 'International Tables Vol C Tables 4.2.6.8 and 6.1.1.4'

loop_
_geom_angle_atom_site_label_1
_geom_angle_atom_site_label_2
_geom_angle_atom_site_label_3
_geom_angle
_geom_angle_site_symmetry_1
_geom_angle_site_symmetry_3
_geom_angle_publ_flag
P3 Ru1 O1 177.05(6) . . ?
P3 Ru1 P2 98.52(3) . . ?
O1 Ru1 P2 80.98(5) . . ?
P3 Ru1 P1 101.76(2) . . ?
O1 Ru1 P1 78.15(5) . . ?
P2 Ru1 P1 156.52(3) . . ?
P3 Ru1 Cl1 96.82(2) . . ?
O1 Ru1 Cl1 86.13(5) . . ?
P2 Ru1 Cl1 98.62(2) . . ?
P1 Ru1 Cl1 90.64(2) . . ?
P3 Ru1 H1 92.9(16) . . ?
O1 Ru1 H1 84.2(16) . . ?
P2 Ru1 H1 85.1(15) . . ?
P1 Ru1 H1 82.2(15) . . ?
Cl1 Ru1 H1 169.0(15) . . ?
C31 P1 C25 102.42(13) . . ?
C31 P1 C1 103.89(12) . . ?
C25 P1 C1 100.91(12) . . ?
C31 P1 Ru1 117.39(9) . . ?
C25 P1 Ru1 128.31(9) . . ?
C1 P1 Ru1 100.03(9) . . ?
C13 P2 C12 102.87(13) . . ?
C13 P2 C19 103.25(13) . . ?
C12 P2 C19 99.83(13) . . ?
C13 P2 Ru1 116.61(9) . . ?
C12 P2 Ru1 101.33(9) . . ?
C19 P2 Ru1 128.62(10) . . ?
C37 P3 C49 101.07(12) . . ?
C37 P3 C43 101.71(12) . . ?
C49 P3 C43 100.94(12) . . ?
C37 P3 Ru1 115.10(8) . . ?
C49 P3 Ru1 119.89(9) . . ?
C43 P3 Ru1 115.39(8) . . ?
C7 O1 C6 123.1(2) . . ?
C7 O1 Ru1 118.93(15) . . ?
C6 O1 Ru1 117.80(15) . . ?
C6 C1 C2 117.9(2) . . ?
C6 C1 P1 118.8(2) . . ?
C2 C1 P1 123.0(2) . . ?
C3 C2 C1 120.8(3) . . ?
C3 C2 H2 119.6 . . ?
C1 C2 H2 119.6 . . ?
C4 C3 C2 120.0(3) . . ?
C4 C3 H3 120.0 . . ?
C2 C3 H3 120.0 . . ?
C3 C4 C5 120.1(3) . . ?
C3 C4 H4 120.0 . . ?
C5 C4 H4 120.0 . . ?
C6 C5 C4 119.1(3) . . ?
C6 C5 H5 120.5 . . ?
C4 C5 H5 120.5 . . ?
C5 C6 C1 122.1(2) . . ?
C5 C6 O1 122.9(2) . . ?
C1 C6 O1 114.7(2) . . ?
C8 C7 C12 121.6(3) . . ?
C8 C7 O1 123.0(2) . . ?
C12 C7 O1 115.3(2) . . ?
C9 C8 C7 118.9(3) . . ?
C9 C8 H8 120.6 . . ?
C7 C8 H8 120.6 . . ?
C8 C9 C10 120.6(3) . . ?
C8 C9 H9 119.7 . . ?
C10 C9 H9 119.7 . . ?
C11 C10 C9 119.7(3) . . ?
C11 C10 H10 120.2 . . ?
C9 C10 H10 120.2 . . ?
C10 C11 C12 121.2(3) . . ?
C10 C11 H11 119.4 . . ?
C12 C11 H11 119.4 . . ?
C7 C12 C11 117.8(2) . . ?
C7 C12 P2 120.7(2) . . ?
C11 C12 P2 121.3(2) . . ?
C14 C13 C18 118.1(3) . . ?
C14 C13 P2 121.4(2) . . ?
C18 C13 P2 119.9(2) . . ?
C15 C14 C13 120.9(3) . . ?
C15 C14 H14 119.6 . . ?
C13 C14 H14 119.6 . . ?
C16 C15 C14 120.6(3) . . ?
C16 C15 H15 119.7 . . ?
C14 C15 H15 119.7 . . ?
C15 C16 C17 119.4(3) . . ?
C15 C16 H16 120.3 . . ?
C17 C16 H16 120.3 . . ?
C16 C17 C18 120.4(3) . . ?
C16 C17 H17 119.8 . . ?
C18 C17 H17 119.8 . . ?
C17 C18 C13 120.6(3) . . ?
C17 C18 H18 119.7 . . ?
C13 C18 H18 119.7 . . ?
C24 C19 C20 118.3(3) . . ?
C24 C19 P2 124.0(2) . . ?
C20 C19 P2 117.7(2) . . ?
C19 C20 C21 120.7(3) . . ?
C19 C20 H20 119.7 . . ?
C21 C20 H20 119.7 . . ?
C22 C21 C20 120.2(3) . . ?
C22 C21 H21 119.9 . . ?
C20 C21 H21 119.9 . . ?
C21 C22 C23 119.6(3) . . ?
C21 C22 H22 120.2 . . ?
C23 C22 H22 120.2 . . ?
C22 C23 C24 120.6(4) . . ?
C22 C23 H23 119.7 . . ?
C24 C23 H23 119.7 . . ?
C19 C24 C23 120.5(3) . . ?
C19 C24 H24 119.7 . . ?
C23 C24 H24 119.7 . . ?
C26 C25 C30 119.2(3) . . ?
C26 C25 P1 122.7(2) . . ?
C30 C25 P1 118.0(2) . . ?
C25 C26 C27 120.5(3) . . ?
C25 C26 H26 119.7 . . ?
C27 C26 H26 119.7 . . ?
C28 C27 C26 120.0(3) . . ?
C28 C27 H27 120.0 . . ?
C26 C27 H27 120.0 . . ?
C27 C28 C29 120.0(3) . . ?
C27 C28 H28 120.0 . . ?
C29 C28 H28 120.0 . . ?
C28 C29 C30 120.1(3) . . ?
C28 C29 H29 120.0 . . ?
C30 C29 H29 120.0 . . ?
C29 C30 C25 120.2(3) . . ?
C29 C30 H30 119.9 . . ?
C25 C30 H30 119.9 . . ?
C32 C31 C36 118.8(3) . . ?
C32 C31 P1 118.4(2) . . ?
C36 C31 P1 122.7(2) . . ?
C33 C32 C31 120.7(3) . . ?
C33 C32 H32 119.7 . . ?
C31 C32 H32 119.7 . . ?
C34 C33 C32 120.0(3) . . ?
C34 C33 H33 120.0 . . ?
C32 C33 H33 120.0 . . ?
C35 C34 C33 120.1(3) . . ?
C35 C34 H34 119.9 . . ?
C33 C34 H34 119.9 . . ?
C34 C35 C36 120.2(3) . . ?
C34 C35 H35 119.9 . . ?
C36 C35 H35 119.9 . . ?
C31 C36 C35 120.3(3) . . ?
C31 C36 H36 119.9 . . ?
C35 C36 H36 119.9 . . ?
C42 C37 C38 118.2(3) . . ?
C42 C37 P3 120.0(2) . . ?
C38 C37 P3 121.7(2) . . ?
C39 C38 C37 120.5(3) . . ?
C39 C38 H38 119.8 . . ?
C37 C38 H38 119.8 . . ?
C40 C39 C38 120.4(3) . . ?
C40 C39 H39 119.8 . . ?
C38 C39 H39 119.8 . . ?
C39 C40 C41 119.6(3) . . ?
C39 C40 H40 120.2 . . ?
C41 C40 H40 120.2 . . ?
C42 C41 C40 120.1(3) . . ?
C42 C41 H41 119.9 . . ?
C40 C41 H41 119.9 . . ?
C41 C42 C37 121.1(3) . . ?
C41 C42 H42 119.5 . . ?
C37 C42 H42 119.5 . . ?
C48 C43 C44 118.2(3) . . ?
C48 C43 P3 123.4(2) . . ?
C44 C43 P3 118.3(2) . . ?
C45 C44 C43 120.7(3) . . ?
C45 C44 H44 119.6 . . ?
C43 C44 H44 119.6 . . ?
C46 C45 C44 120.2(3) . . ?
C46 C45 H45 119.9 . . ?
C44 C45 H45 119.9 . . ?
C45 C46 C47 119.9(3) . . ?
C45 C46 H46 120.1 . . ?
C47 C46 H46 120.1 . . ?
C46 C47 C48 120.3(3) . . ?
C46 C47 H47 119.9 . . ?
C48 C47 H47 119.9 . . ?
C47 C48 C43 120.7(3) . . ?
C47 C48 H48 119.6 . . ?
C43 C48 H48 119.6 . . ?
C54 C49 C50 118.6(3) . . ?
C54 C49 P3 120.0(2) . . ?
C50 C49 P3 121.4(2) . . ?
C51 C50 C49 120.2(3) . . ?
C51 C50 H50 119.9 . . ?
C49 C50 H50 119.9 . . ?
C52 C51 C50 120.4(3) . . ?
C52 C51 H51 119.8 . . ?
C50 C51 H51 119.8 . . ?
C51 C52 C53 119.8(3) . . ?
C51 C52 H52 120.1 . . ?
C53 C52 H52 120.1 . . ?
C52 C53 C54 120.3(3) . . ?
C52 C53 H53 119.8 . . ?
C54 C53 H53 119.8 . . ?
C53 C54 C49 120.8(3) . . ?
C53 C54 H54 119.6 . . ?
C49 C54 H54 119.6 . . ?
Cl2A C55 Cl2 17.0(4) . . ?
Cl2A C55 Cl3 111.8(4) . . ?
Cl2 C55 Cl3 111.2(3) . . ?
Cl2A C55 H55A 122.6 . . ?
Cl2 C55 H55A 109.4 . . ?
Cl3 C55 H55A 109.4 . . ?
Cl2A C55 H55B 94.0 . . ?
Cl2 C55 H55B 109.4 . . ?
Cl3 C55 H55B 109.4 . . ?
H55A C55 H55B 108.0 . . ?
Cl2A C55 H55C 109.3 . . ?
Cl2 C55 H55C 94.4 . . ?
Cl3 C55 H55C 109.3 . . ?
H55A C55 H55C 17.1 . . ?
H55B C55 H55C 122.3 . . ?
Cl2A C55 H55D 109.3 . . ?
Cl2 C55 H55D 123.3 . . ?
Cl3 C55 H55D 109.3 . . ?
H55A C55 H55D 92.4 . . ?
H55B C55 H55D 17.3 . . ?
H55C C55 H55D 107.9 . . ?
Cl5A C56 Cl5 63.9(3) . . ?
Cl5A C56 Cl4 122.3(5) . . ?
Cl5 C56 Cl4 113.8(4) . . ?
Cl5A C56 H56A 45.3 . . ?
Cl5 C56 H56A 108.8 . . ?
Cl4 C56 H56A 108.8 . . ?
Cl5A C56 H56B 127.0 . . ?
Cl5 C56 H56B 108.8 . . ?
Cl4 C56 H56B 108.8 . . ?
H56A C56 H56B 107.7 . . ?
Cl5A C56 H56C 106.8 . . ?
Cl5 C56 H56C 136.5 . . ?
Cl4 C56 H56C 106.8 . . ?
H56A C56 H56C 70.6 . . ?
H56B C56 H56C 40.2 . . ?
Cl5A C56 H56D 106.8 . . ?
Cl5 C56 H56D 47.2 . . ?
Cl4 C56 H56D 106.8 . . ?
H56A C56 H56D 143.5 . . ?
H56B C56 H56D 67.6 . . ?
H56C C56 H56D 106.6 . . ?

loop_
_geom_bond_atom_site_label_1
_geom_bond_atom_site_label_2
_geom_bond_distance
_geom_bond_site_symmetry_2
_geom_bond_publ_flag
Ru1 P3 2.2271(7) . ?
Ru1 O1 2.2480(17) . ?
Ru1 P2 2.2918(7) . ?
Ru1 P1 2.3319(7) . ?
Ru1 Cl1 2.5120(7) . ?
Ru1 H1 1.601(3) . ?
Cl2 C55 1.744(6) . ?
Cl2A C55 1.727(9) . ?
Cl3 C55 1.754(4) . ?
Cl4 C56 1.752(6) . ?
Cl5 C56 1.570(8) . ?
Cl5A C56 1.483(5) . ?
P1 C31 1.832(3) . ?
P1 C25 1.839(3) . ?
P1 C1 1.844(3) . ?
P2 C13 1.826(3) . ?
P2 C12 1.833(3) . ?
P2 C19 1.841(3) . ?
P3 C37 1.839(3) . ?
P3 C49 1.847(3) . ?
P3 C43 1.849(3) . ?
O1 C7 1.407(3) . ?
O1 C6 1.410(3) . ?
C1 C6 1.388(4) . ?
C1 C2 1.400(4) . ?
C2 C3 1.388(4) . ?
C2 H2 0.9500 . ?
C3 C4 1.384(4) . ?
C3 H3 0.9500 . ?
C4 C5 1.394(4) . ?
C4 H4 0.9500 . ?
C5 C6 1.380(4) . ?
C5 H5 0.9500 . ?
C7 C8 1.387(4) . ?
C7 C12 1.391(4) . ?
C8 C9 1.385(4) . ?
C8 H8 0.9500 . ?
C9 C10 1.388(4) . ?
C9 H9 0.9500 . ?
C10 C11 1.377(4) . ?
C10 H10 0.9500 . ?
C11 C12 1.398(4) . ?
C11 H11 0.9500 . ?
C13 C14 1.392(4) . ?
C13 C18 1.402(4) . ?
C14 C15 1.386(4) . ?
C14 H14 0.9500 . ?
C15 C16 1.381(5) . ?
C15 H15 0.9500 . ?
C16 C17 1.384(5) . ?
C16 H16 0.9500 . ?
C17 C18 1.391(4) . ?
C17 H17 0.9500 . ?
C18 H18 0.9500 . ?
C19 C24 1.382(4) . ?
C19 C20 1.391(4) . ?
C20 C21 1.392(4) . ?
C20 H20 0.9500 . ?
C21 C22 1.365(5) . ?
C21 H21 0.9500 . ?
C22 C23 1.378(6) . ?
C22 H22 0.9500 . ?
C23 C24 1.384(5) . ?
C23 H23 0.9500 . ?
C24 H24 0.9500 . ?
C25 C26 1.390(4) . ?
C25 C30 1.397(4) . ?
C26 C27 1.394(4) . ?
C26 H26 0.9500 . ?
C27 C28 1.384(5) . ?
C27 H27 0.9500 . ?
C28 C29 1.390(5) . ?
C28 H28 0.9500 . ?
C29 C30 1.393(4) . ?
C29 H29 0.9500 . ?
C30 H30 0.9500 . ?
C31 C32 1.393(4) . ?
C31 C36 1.396(4) . ?
C32 C33 1.389(5) . ?
C32 H32 0.9500 . ?
C33 C34 1.387(5) . ?
C33 H33 0.9500 . ?
C34 C35 1.377(5) . ?
C34 H34 0.9500 . ?
C35 C36 1.397(4) . ?
C35 H35 0.9500 . ?
C36 H36 0.9500 . ?
C37 C42 1.395(4) . ?
C37 C38 1.396(4) . ?
C38 C39 1.390(4) . ?
C38 H38 0.9500 . ?
C39 C40 1.382(5) . ?
C39 H39 0.9500 . ?
C40 C41 1.385(5) . ?
C40 H40 0.9500 . ?
C41 C42 1.382(4) . ?
C41 H41 0.9500 . ?
C42 H42 0.9500 . ?
C43 C48 1.396(4) . ?
C43 C44 1.401(4) . ?
C44 C45 1.392(4) . ?
C44 H44 0.9500 . ?
C45 C46 1.379(5) . ?
C45 H45 0.9500 . ?
C46 C47 1.382(5) . ?
C46 H46 0.9500 . ?
C47 C48 1.391(4) . ?
C47 H47 0.9500 . ?
C48 H48 0.9500 . ?
C49 C54 1.390(4) . ?
C49 C50 1.405(4) . ?
C50 C51 1.393(4) . ?
C50 H50 0.9500 . ?
C51 C52 1.380(5) . ?
C51 H51 0.9500 . ?
C52 C53 1.383(5) . ?
C52 H52 0.9500 . ?
C53 C54 1.387(4) . ?
C53 H53 0.9500 . ?
C54 H54 0.9500 . ?
C55 H55A 0.9900 . ?
C55 H55B 0.9900 . ?
C55 H55C 0.9900 . ?
C55 H55D 0.9900 . ?
C56 H56A 0.9900 . ?
C56 H56B 0.9900 . ?
C56 H56C 0.9900 . ?
C56 H56D 0.9900 . ?

loop_
_geom_torsion_atom_site_label_1
_geom_torsion_atom_site_label_2
_geom_torsion_atom_site_label_3
_geom_torsion_atom_site_label_4
_geom_torsion
_geom_torsion_site_symmetry_1
_geom_torsion_site_symmetry_2
_geom_torsion_site_symmetry_3
_geom_torsion_site_symmetry_4
_geom_torsion_publ_flag
P3 Ru1 P1 C31 -87.87(10) . . . . ?
O1 Ru1 P1 C31 89.12(11) . . . . ?
P2 Ru1 P1 C31 61.34(12) . . . . ?
Cl1 Ru1 P1 C31 175.03(10) . . . . ?
P3 Ru1 P1 C25 48.02(12) . . . . ?
O1 Ru1 P1 C25 -134.99(13) . . . . ?
P2 Ru1 P1 C25 -162.76(12) . . . . ?
Cl1 Ru1 P1 C25 -49.08(12) . . . . ?
P3 Ru1 P1 C1 160.64(9) . . . . ?
O1 Ru1 P1 C1 -22.37(10) . . . . ?
P2 Ru1 P1 C1 -50.14(11) . . . . ?
Cl1 Ru1 P1 C1 63.54(9) . . . . ?
P3 Ru1 P2 C13 56.34(10) . . . . ?
O1 Ru1 P2 C13 -120.72(11) . . . . ?
P1 Ru1 P2 C13 -93.22(12) . . . . ?
Cl1 Ru1 P2 C13 154.63(10) . . . . ?
P3 Ru1 P2 C12 167.09(9) . . . . ?
O1 Ru1 P2 C12 -9.96(10) . . . . ?
P1 Ru1 P2 C12 17.54(12) . . . . ?
Cl1 Ru1 P2 C12 -94.62(9) . . . . ?
P3 Ru1 P2 C19 -80.40(12) . . . . ?
O1 Ru1 P2 C19 102.55(13) . . . . ?
P1 Ru1 P2 C19 130.04(12) . . . . ?
Cl1 Ru1 P2 C19 17.89(12) . . . . ?
O1 Ru1 P3 C37 -128.0(10) . . . . ?
P2 Ru1 P3 C37 151.84(10) . . . . ?
P1 Ru1 P3 C37 -40.06(10) . . . . ?
Cl1 Ru1 P3 C37 52.02(10) . . . . ?
O1 Ru1 P3 C49 -7.1(10) . . . . ?
P2 Ru1 P3 C49 -87.24(10) . . . . ?
P1 Ru1 P3 C49 80.86(10) . . . . ?
Cl1 Ru1 P3 C49 172.94(10) . . . . ?
O1 Ru1 P3 C43 114.0(10) . . . . ?
P2 Ru1 P3 C43 33.77(10) . . . . ?
P1 Ru1 P3 C43 -158.13(10) . . . . ?
Cl1 Ru1 P3 C43 -66.05(10) . . . . ?
P3 Ru1 O1 C7 -64.1(11) . . . . ?
P2 Ru1 O1 C7 16.56(17) . . . . ?
P1 Ru1 O1 C7 -152.60(19) . . . . ?
Cl1 Ru1 O1 C7 115.94(18) . . . . ?
P3 Ru1 O1 C6 120.0(10) . . . . ?
P2 Ru1 O1 C6 -159.40(18) . . . . ?
P1 Ru1 O1 C6 31.44(17) . . . . ?
Cl1 Ru1 O1 C6 -60.03(17) . . . . ?
C31 P1 C1 C6 -102.6(2) . . . . ?
C25 P1 C1 C6 151.6(2) . . . . ?
Ru1 P1 C1 C6 19.1(2) . . . . ?
C31 P1 C1 C2 84.4(2) . . . . ?
C25 P1 C1 C2 -21.5(3) . . . . ?
Ru1 P1 C1 C2 -154.0(2) . . . . ?
C6 C1 C2 C3 -0.1(4) . . . . ?
P1 C1 C2 C3 173.0(2) . . . . ?
C1 C2 C3 C4 -1.2(4) . . . . ?
C2 C3 C4 C5 0.8(4) . . . . ?
C3 C4 C5 C6 0.8(4) . . . . ?
C4 C5 C6 C1 -2.1(4) . . . . ?
C4 C5 C6 O1 -176.6(2) . . . . ?
C2 C1 C6 C5 1.8(4) . . . . ?
P1 C1 C6 C5 -171.6(2) . . . . ?
C2 C1 C6 O1 176.7(2) . . . . ?
P1 C1 C6 O1 3.3(3) . . . . ?
C7 O1 C6 C5 -28.5(4) . . . . ?
Ru1 O1 C6 C5 147.2(2) . . . . ?
C7 O1 C6 C1 156.6(2) . . . . ?
Ru1 O1 C6 C1 -27.6(3) . . . . ?
C6 O1 C7 C8 -24.5(4) . . . . ?
Ru1 O1 C7 C8 159.8(2) . . . . ?
C6 O1 C7 C12 158.6(2) . . . . ?
Ru1 O1 C7 C12 -17.1(3) . . . . ?
C12 C7 C8 C9 -4.8(4) . . . . ?
O1 C7 C8 C9 178.5(3) . . . . ?
C7 C8 C9 C10 0.3(5) . . . . ?
C8 C9 C10 C11 2.7(5) . . . . ?
C9 C10 C11 C12 -1.5(5) . . . . ?
C8 C7 C12 C11 5.9(4) . . . . ?
O1 C7 C12 C11 -177.1(2) . . . . ?
C8 C7 C12 P2 -170.5(2) . . . . ?
O1 C7 C12 P2 6.5(3) . . . . ?
C10 C11 C12 C7 -2.7(4) . . . . ?
C10 C11 C12 P2 173.6(2) . . . . ?
C13 P2 C12 C7 126.8(2) . . . . ?
C19 P2 C12 C7 -127.0(2) . . . . ?
Ru1 P2 C12 C7 5.9(2) . . . . ?
C13 P2 C12 C11 -49.4(3) . . . . ?
C19 P2 C12 C11 56.7(3) . . . . ?
Ru1 P2 C12 C11 -170.4(2) . . . . ?
C12 P2 C13 C14 -29.0(3) . . . . ?
C19 P2 C13 C14 -132.5(2) . . . . ?
Ru1 P2 C13 C14 80.9(2) . . . . ?
C12 P2 C13 C18 159.3(2) . . . . ?
C19 P2 C13 C18 55.7(2) . . . . ?
Ru1 P2 C13 C18 -90.9(2) . . . . ?
C18 C13 C14 C15 0.0(4) . . . . ?
P2 C13 C14 C15 -171.9(2) . . . . ?
C13 C14 C15 C16 0.7(5) . . . . ?
C14 C15 C16 C17 -0.6(5) . . . . ?
C15 C16 C17 C18 -0.1(5) . . . . ?
C16 C17 C18 C13 0.8(5) . . . . ?
C14 C13 C18 C17 -0.7(4) . . . . ?
P2 C13 C18 C17 171.3(2) . . . . ?
C13 P2 C19 C24 9.4(3) . . . . ?
C12 P2 C19 C24 -96.4(3) . . . . ?
Ru1 P2 C19 C24 150.4(2) . . . . ?
C13 P2 C19 C20 -172.9(2) . . . . ?
C12 P2 C19 C20 81.2(2) . . . . ?
Ru1 P2 C19 C20 -31.9(3) . . . . ?
C24 C19 C20 C21 -2.3(5) . . . . ?
P2 C19 C20 C21 179.9(2) . . . . ?
C19 C20 C21 C22 -0.5(5) . . . . ?
C20 C21 C22 C23 2.2(6) . . . . ?
C21 C22 C23 C24 -1.2(7) . . . . ?
C20 C19 C24 C23 3.3(5) . . . . ?
P2 C19 C24 C23 -179.0(3) . . . . ?
C22 C23 C24 C19 -1.7(7) . . . . ?
C31 P1 C25 C26 -2.6(3) . . . . ?
C1 P1 C25 C26 104.4(2) . . . . ?
Ru1 P1 C25 C26 -143.4(2) . . . . ?
C31 P1 C25 C30 178.4(2) . . . . ?
C1 P1 C25 C30 -74.5(2) . . . . ?
Ru1 P1 C25 C30 37.7(3) . . . . ?
C30 C25 C26 C27 1.0(4) . . . . ?
P1 C25 C26 C27 -177.9(2) . . . . ?
C25 C26 C27 C28 -0.6(5) . . . . ?
C26 C27 C28 C29 -0.4(5) . . . . ?
C27 C28 C29 C30 1.0(5) . . . . ?
C28 C29 C30 C25 -0.6(4) . . . . ?
C26 C25 C30 C29 -0.4(4) . . . . ?
P1 C25 C30 C29 178.5(2) . . . . ?
C25 P1 C31 C32 -91.0(3) . . . . ?
C1 P1 C31 C32 164.3(2) . . . . ?
Ru1 P1 C31 C32 55.0(3) . . . . ?
C25 P1 C31 C36 88.1(3) . . . . ?
C1 P1 C31 C36 -16.6(3) . . . . ?
Ru1 P1 C31 C36 -125.9(2) . . . . ?
C36 C31 C32 C33 -1.2(5) . . . . ?
P1 C31 C32 C33 177.9(3) . . . . ?
C31 C32 C33 C34 0.4(6) . . . . ?
C32 C33 C34 C35 1.0(6) . . . . ?
C33 C34 C35 C36 -1.5(6) . . . . ?
C32 C31 C36 C35 0.7(4) . . . . ?
P1 C31 C36 C35 -178.4(2) . . . . ?
C34 C35 C36 C31 0.7(5) . . . . ?
C49 P3 C37 C42 -44.5(2) . . . . ?
C43 P3 C37 C42 -148.3(2) . . . . ?
Ru1 P3 C37 C42 86.2(2) . . . . ?
C49 P3 C37 C38 138.4(2) . . . . ?
C43 P3 C37 C38 34.6(2) . . . . ?
Ru1 P3 C37 C38 -90.9(2) . . . . ?
C42 C37 C38 C39 1.3(4) . . . . ?
P3 C37 C38 C39 178.4(2) . . . . ?
C37 C38 C39 C40 0.0(4) . . . . ?
C38 C39 C40 C41 -0.7(4) . . . . ?
C39 C40 C41 C42 0.0(4) . . . . ?
C40 C41 C42 C37 1.3(4) . . . . ?
C38 C37 C42 C41 -1.9(4) . . . . ?
P3 C37 C42 C41 -179.1(2) . . . . ?
C37 P3 C43 C48 99.3(2) . . . . ?
C49 P3 C43 C48 -4.6(3) . . . . ?
Ru1 P3 C43 C48 -135.4(2) . . . . ?
C37 P3 C43 C44 -83.8(2) . . . . ?
C49 P3 C43 C44 172.4(2) . . . . ?
Ru1 P3 C43 C44 41.6(2) . . . . ?
C48 C43 C44 C45 -1.4(4) . . . . ?
P3 C43 C44 C45 -178.5(2) . . . . ?
C43 C44 C45 C46 2.0(5) . . . . ?
C44 C45 C46 C47 -1.2(5) . . . . ?
C45 C46 C47 C48 -0.2(5) . . . . ?
C46 C47 C48 C43 0.8(4) . . . . ?
C44 C43 C48 C47 0.0(4) . . . . ?
P3 C43 C48 C47 177.0(2) . . . . ?
C37 P3 C49 C54 152.2(2) . . . . ?
C43 P3 C49 C54 -103.4(2) . . . . ?
Ru1 P3 C49 C54 24.5(3) . . . . ?
C37 P3 C49 C50 -30.6(2) . . . . ?
C43 P3 C49 C50 73.7(2) . . . . ?
Ru1 P3 C49 C50 -158.31(19) . . . . ?
C54 C49 C50 C51 -0.7(4) . . . . ?
P3 C49 C50 C51 -177.9(2) . . . . ?
C49 C50 C51 C52 0.9(4) . . . . ?
C50 C51 C52 C53 -0.3(5) . . . . ?
C51 C52 C53 C54 -0.4(5) . . . . ?
C52 C53 C54 C49 0.5(5) . . . . ?
C50 C49 C54 C53 0.0(4) . . . . ?
P3 C49 C54 C53 177.3(2) . . . . ?
